data_7153889
loop_
_publ_author_name
'Roca-L\'opez, David'
'Marqu\'es-L\'opez, Eugenia'
'Alcaine, Ana'
'Merino, Pedro'
'Herrera, Raquel P.'

_publ_section_title
;
 A Friedel-Crafts alkylation mechanism using an aminoindanol-derived
 thiourea catalyst.
;
_journal_issue 25
_journal_name_full 'Organic &amp; biomolecular chemistry'
_journal_page_first 4503
_journal_page_last 4510
_journal_paper_doi 10.1039/c4ob00348a
_journal_volume 12
_journal_year 2014
_chemical_absolute_configuration ad
_chemical_formula_moiety 'C17 H16 N2 O3'
_chemical_formula_sum 'C17 H16 N2 O3'
_chemical_formula_weight 296.32
_chemical_name_systematic
;
 ?
;
_space_group_IT_number 19
_symmetry_cell_setting orthorhombic
_symmetry_space_group_name_Hall 'P 2ac 2ab'
_symmetry_space_group_name_H-M 'P 21 21 21'
_atom_sites_solution_hydrogens geom
_atom_sites_solution_primary direct
_atom_sites_solution_secondary difmap
_audit_creation_date 2013-09-10T19:42:58-00:00
_audit_creation_method 'WinGX routine CIF_UPDATE'
_cell_angle_alpha 90
_cell_angle_beta 90
_cell_angle_gamma 90
_cell_formula_units_Z 4
_cell_length_a 9.3671(6)
_cell_length_b 9.5385(7)
_cell_length_c 17.0984(12)
_cell_measurement_reflns_used 4631
_cell_measurement_temperature 297(2)
_cell_measurement_theta_max 42.95
_cell_measurement_theta_min 4.64
_cell_volume 1527.71(18)
_computing_cell_refinement 'Bruker SAINT'
_computing_data_collection 'Bruker APEX2'
_computing_data_reduction 'Bruker SAINT'
_computing_molecular_graphics 'Bruker SHELXTL'
_computing_publication_material 'Bruker SHELXTL'
_computing_structure_refinement 'SHELXL-97 (Sheldrick, 2008)'
_computing_structure_solution 'SHELXS-97 (Sheldrick, 2008)'
_diffrn_ambient_temperature 297(2)
_diffrn_measured_fraction_theta_full 0.994
_diffrn_measured_fraction_theta_max 0.93
_diffrn_measurement_device_type 'Bruker APEX-II CCD'
_diffrn_measurement_method '\f and \w scans'
_diffrn_radiation_monochromator graphite
_diffrn_radiation_type CuK\a
_diffrn_radiation_wavelength 1.54178
_diffrn_reflns_av_unetI/netI 0.0376
_diffrn_reflns_limit_h_max 7
_diffrn_reflns_limit_h_min -7
_diffrn_reflns_limit_k_max 8
_diffrn_reflns_limit_k_min 0
_diffrn_reflns_limit_l_max 15
_diffrn_reflns_limit_l_min 0
_diffrn_reflns_number 1016
_diffrn_reflns_theta_full 25
_diffrn_reflns_theta_max 43.32
_diffrn_reflns_theta_min 5.31
_exptl_absorpt_coefficient_mu 0.732
_exptl_absorpt_correction_type none
_exptl_crystal_colour colorless
_exptl_crystal_density_diffrn 1.288
_exptl_crystal_density_method 'not measured'
_exptl_crystal_description prisms
_exptl_crystal_F_000 624
_exptl_crystal_size_max 0.45
_exptl_crystal_size_mid 0.15
_exptl_crystal_size_min 0.15
_refine_diff_density_max 0.138
_refine_diff_density_min -0.171
_refine_diff_density_rms 0.042
_refine_ls_abs_structure_details 'Flack H D (1983), Acta Cryst. A39, 876-881, 375 Friedel Pairs'
_refine_ls_abs_structure_Flack 0.0(7)
_refine_ls_extinction_coef 0.0048(8)
_refine_ls_extinction_expression Fc^*^=kFc[1+0.001xFc^2^\l^3^/sin(2\q)]^-1/4^
_refine_ls_extinction_method SHELXL
_refine_ls_goodness_of_fit_ref 1.002
_refine_ls_hydrogen_treatment constr
_refine_ls_matrix_type full
_refine_ls_number_parameters 201
_refine_ls_number_reflns 1016
_refine_ls_number_restraints 0
_refine_ls_restrained_S_all 1.002
_refine_ls_R_factor_all 0.0575
_refine_ls_R_factor_gt 0.0492
_refine_ls_shift/su_max 0.001
_refine_ls_shift/su_mean 0
_refine_ls_structure_factor_coef Fsqd
_refine_ls_weighting_details 'calc w=1/[\s^2^(Fo^2^)+(0.0871P)^2^+0.0000P] where P=(Fo^2^+2Fc^2^)/3'
_refine_ls_weighting_scheme calc
_refine_ls_wR_factor_gt 0.116
_refine_ls_wR_factor_ref 0.1197
_reflns_number_gt 843
_reflns_number_total 1016
_reflns_threshold_expression >2sigma(I)
_cod_data_source_file c4ob00348a2.cif
_cod_data_source_block 1
_cod_original_sg_symbol_H-M P212121
_cod_database_code 7153889

loop_
_symmetry_equiv_pos_as_xyz
'x, y, z'
'-x+1/2, -y, z+1/2'
'-x, y+1/2, -z+1/2'
'x+1/2, -y+1/2, -z'

loop_
_atom_site_label
_atom_site_type_symbol
_atom_site_fract_x
_atom_site_fract_y
_atom_site_fract_z
_atom_site_U_iso_or_equiv
_atom_site_adp_type
_atom_site_occupancy
_atom_site_symmetry_multiplicity
_atom_site_calc_flag
_atom_site_refinement_flags
C1 C 0.3720(7) 0.9224(6) 0.7284(3) 0.0417(16) Uani 1 1 d .
H1 H 0.3272 1.0093 0.7102 0.05 Uiso 1 1 calc R
C2 C 0.3669(6) 0.9212(9) 0.8165(4) 0.0410(16) Uani 1 1 d .
C3 C 0.3509(6) 1.0452(8) 0.8574(5) 0.0518(17) Uani 1 1 d .
H3 H 0.3401 1.1286 0.8299 0.062 Uiso 1 1 calc R
C4 C 0.3504(6) 1.0478(8) 0.9380(5) 0.0535(18) Uani 1 1 d .
H4 H 0.3394 1.1327 0.9641 0.064 Uiso 1 1 calc R
C5 C 0.3662(6) 0.9263(11) 0.9802(4) 0.0466(17) Uani 1 1 d .
C6 C 0.3821(7) 0.8022(9) 0.9403(5) 0.064(2) Uani 1 1 d .
H6 H 0.393 0.7187 0.9678 0.077 Uiso 1 1 calc R
C7 C 0.3819(7) 0.8008(8) 0.8597(5) 0.0629(19) Uani 1 1 d .
H7 H 0.3922 0.7157 0.8338 0.075 Uiso 1 1 calc R
O8 O 0.3623(4) 0.9404(4) 1.0600(3) 0.0624(13) Uani 1 1 d .
C9 C 0.3924(8) 0.8173(8) 1.1046(4) 0.096(3) Uani 1 1 d .
H91 H 0.3189 0.7489 1.0957 0.144 Uiso 1 1 calc R
H92 H 0.3955 0.8407 1.1592 0.144 Uiso 1 1 calc R
H93 H 0.4829 0.7794 1.0888 0.144 Uiso 1 1 calc R
C10 C 0.2918(7) 0.7996(8) 0.6921(3) 0.0508(19) Uani 1 1 d .
H101 H 0.2994 0.8054 0.6356 0.061 Uiso 1 1 calc R
H102 H 0.3365 0.7128 0.7086 0.061 Uiso 1 1 calc R
N11 N 0.1362(7) 0.7960(10) 0.7144(3) 0.0593(16) Uani 1 1 d .
O12 O 0.0769(5) 0.9041(7) 0.7308(3) 0.0851(19) Uani 1 1 d .
O13 O 0.0805(5) 0.6816(7) 0.7150(3) 0.098(2) Uani 1 1 d .
C14 C 0.5233(8) 0.9179(7) 0.6968(5) 0.0438(17) Uani 1 1 d .
C15 C 0.6418(11) 0.9102(6) 0.7407(4) 0.0541(19) Uani 1 1 d .
H15 H 0.6428 0.9063 0.7951 0.065 Uiso 1 1 calc R
N16 N 0.7615(6) 0.9091(5) 0.6940(5) 0.0621(16) Uani 1 1 d .
H16 H 0.8486 0.9041 0.7096 0.075 Uiso 1 1 calc R
C17 C 0.7158(11) 0.9173(7) 0.6185(5) 0.0516(18) Uani 1 1 d .
C18 C 0.5675(10) 0.9246(6) 0.6171(4) 0.0448(17) Uani 1 1 d .
C19 C 0.4993(7) 0.9343(7) 0.5452(5) 0.0564(19) Uani 1 1 d .
H19 H 0.4001 0.9374 0.5429 0.068 Uiso 1 1 calc R
C20 C 0.5784(11) 0.9393(7) 0.4772(4) 0.071(2) Uani 1 1 d .
H20 H 0.5328 0.9477 0.4291 0.085 Uiso 1 1 calc R
C21 C 0.7271(14) 0.9316(8) 0.4808(5) 0.079(2) Uani 1 1 d .
H21 H 0.7795 0.9328 0.4346 0.095 Uiso 1 1 calc R
C22 C 0.7980(8) 0.9225(8) 0.5510(7) 0.075(2) Uani 1 1 d .
H22 H 0.8972 0.9198 0.5532 0.09 Uiso 1 1 calc R

loop_
_atom_site_aniso_label
_atom_site_aniso_U_11
_atom_site_aniso_U_22
_atom_site_aniso_U_33
_atom_site_aniso_U_23
_atom_site_aniso_U_13
_atom_site_aniso_U_12
C1 0.021(5) 0.057(5) 0.047(5) 0.000(3) -0.011(4) 0.002(4)
C2 0.029(4) 0.063(6) 0.031(5) 0.006(5) 0.000(3) -0.006(5)
C3 0.044(4) 0.062(6) 0.050(6) 0.000(5) 0.005(4) 0.002(4)
C4 0.053(4) 0.065(6) 0.043(6) -0.002(5) 0.009(4) 0.000(5)
C5 0.033(4) 0.071(6) 0.035(5) 0.001(6) -0.001(3) 0.002(5)
C6 0.079(5) 0.064(6) 0.048(6) 0.002(5) -0.001(5) 0.002(5)
C7 0.084(5) 0.068(6) 0.037(5) -0.005(5) 0.008(4) 0.010(5)
O8 0.061(3) 0.088(4) 0.038(3) 0.000(3) 0.002(3) 0.002(3)
C9 0.137(7) 0.107(6) 0.044(4) 0.018(5) -0.005(5) 0.024(6)
C10 0.012(5) 0.091(6) 0.050(4) -0.003(4) 0.006(3) 0.000(4)
N11 0.037(6) 0.086(6) 0.055(4) 0.003(4) 0.000(3) -0.012(5)
O12 0.033(3) 0.102(5) 0.120(5) -0.008(4) 0.008(3) 0.005(3)
O13 0.063(4) 0.108(5) 0.124(5) 0.000(4) 0.013(3) -0.035(4)
C14 0.010(6) 0.072(5) 0.050(6) -0.007(4) -0.010(5) 0.001(4)
C15 0.029(5) 0.081(5) 0.053(4) -0.006(4) 0.011(7) 0.004(5)
N16 0.019(4) 0.094(4) 0.074(5) -0.007(4) -0.011(5) 0.002(4)
C17 0.033(8) 0.072(5) 0.049(7) -0.002(5) 0.021(6) -0.003(4)
C18 0.025(7) 0.076(5) 0.034(7) -0.001(4) -0.007(5) 0.004(4)
C19 0.044(5) 0.075(5) 0.050(5) 0.010(4) 0.005(5) -0.014(4)
C20 0.086(8) 0.082(6) 0.046(6) 0.010(5) 0.010(6) -0.012(5)
C21 0.081(8) 0.087(6) 0.071(8) -0.017(6) 0.043(7) -0.020(5)
C22 0.047(6) 0.084(6) 0.093(7) -0.012(6) 0.014(7) -0.020(5)

loop_
_atom_type_symbol
_atom_type_description
_atom_type_scat_dispersion_real
_atom_type_scat_dispersion_imag
_atom_type_scat_source
C C 0.0181 0.0091 'International Tables Vol C Tables 4.2.6.8 and 6.1.1.4'
H H 0 0 'International Tables Vol C Tables 4.2.6.8 and 6.1.1.4'
N N 0.0311 0.018 'International Tables Vol C Tables 4.2.6.8 and 6.1.1.4'
O O 0.0492 0.0322 'International Tables Vol C Tables 4.2.6.8 and 6.1.1.4'

loop_
_geom_angle_atom_site_label_1
_geom_angle_atom_site_label_2
_geom_angle_atom_site_label_3
_geom_angle
C2 C1 C14 112.6(5)
C2 C1 C10 112.7(5)
C14 C1 C10 107.1(5)
C2 C1 H1 108.1
C14 C1 H1 108.1
C10 C1 H1 108.1
C7 C2 C3 117.0(5)
C7 C2 C1 122.7(7)
C3 C2 C1 120.2(7)
C4 C3 C2 121.5(6)
C4 C3 H3 119.3
C2 C3 H3 119.3
C5 C4 C3 120.6(6)
C5 C4 H4 119.7
C3 C4 H4 119.7
O8 C5 C4 115.9(8)
O8 C5 C6 125.5(8)
C4 C5 C6 118.6(6)
C5 C6 C7 120.3(6)
C5 C6 H6 119.9
C7 C6 H6 119.9
C2 C7 C6 122.1(6)
C2 C7 H7 119
C6 C7 H7 119
C5 O8 C9 116.4(5)
O8 C9 H91 109.5
O8 C9 H92 109.5
H91 C9 H92 109.5
O8 C9 H93 109.5
H91 C9 H93 109.5
H92 C9 H93 109.5
N11 C10 C1 113.1(6)
N11 C10 H101 109
C1 C10 H101 109
N11 C10 H102 109
C1 C10 H102 109
H101 C10 H102 107.8
O12 N11 O13 124.9(7)
O12 N11 C10 119.0(7)
O13 N11 C10 116.1(8)
C15 C14 C18 107.3(6)
C15 C14 C1 125.0(7)
C18 C14 C1 127.6(8)
C14 C15 N16 110.4(5)
C14 C15 H15 124.8
N16 C15 H15 124.8
C17 N16 C15 107.0(5)
C17 N16 H16 126.5
C15 N16 H16 126.5
N16 C17 C22 128.0(10)
N16 C17 C18 109.4(7)
C22 C17 C18 122.5(9)
C19 C18 C17 118.5(8)
C19 C18 C14 135.7(9)
C17 C18 C14 105.8(6)
C20 C19 C18 120.1(6)
C20 C19 H19 120
C18 C19 H19 120
C19 C20 C21 119.7(7)
C19 C20 H20 120.1
C21 C20 H20 120.1
C22 C21 C20 121.7(7)
C22 C21 H21 119.2
C20 C21 H21 119.2
C21 C22 C17 117.4(7)
C21 C22 H22 121.3
C17 C22 H22 121.3

loop_
_geom_bond_atom_site_label_1
_geom_bond_atom_site_label_2
_geom_bond_distance
C1 C2 1.508(7)
C1 C14 1.518(8)
C1 C10 1.523(7)
C1 H1 0.98
C2 C7 1.373(7)
C2 C3 1.381(7)
C3 C4 1.379(7)
C3 H3 0.93
C4 C5 1.373(8)
C4 H4 0.93
C5 O8 1.372(6)
C5 C6 1.374(8)
C6 C7 1.377(7)
C6 H6 0.93
C7 H7 0.93
O8 C9 1.428(7)
C9 H91 0.96
C9 H92 0.96
C9 H93 0.96
C10 N11 1.507(7)
C10 H101 0.97
C10 H102 0.97
N11 O12 1.204(7)
N11 O13 1.209(7)
C14 C15 1.342(7)
C14 C18 1.424(8)
C15 N16 1.377(7)
C15 H15 0.93
N16 C17 1.362(8)
N16 H16 0.86
C17 C22 1.389(9)
C17 C18 1.391(7)
C18 C19 1.389(8)
C19 C20 1.381(8)
C19 H19 0.93
C20 C21 1.396(10)
C20 H20 0.93
C21 C22 1.374(9)
C21 H21 0.93
C22 H22 0.93

loop_
_geom_torsion_atom_site_label_1
_geom_torsion_atom_site_label_2
_geom_torsion_atom_site_label_3
_geom_torsion_atom_site_label_4
_geom_torsion
C14 C1 C2 C7 -79.9(7)
C10 C1 C2 C7 41.4(8)
C14 C1 C2 C3 98.1(7)
C10 C1 C2 C3 -140.6(6)
C7 C2 C3 C4 0.2(9)
C1 C2 C3 C4 -177.9(6)
C2 C3 C4 C5 0.0(10)
C3 C4 C5 O8 -179.2(6)
C3 C4 C5 C6 -0.1(9)
O8 C5 C6 C7 178.9(5)
C4 C5 C6 C7 -0.1(9)
C3 C2 C7 C6 -0.4(9)
C1 C2 C7 C6 177.7(6)
C5 C6 C7 C2 0.4(11)
C4 C5 O8 C9 -174.1(6)
C6 C5 O8 C9 6.9(9)
C2 C1 C10 N11 59.2(7)
C14 C1 C10 N11 -176.4(5)
C1 C10 N11 O12 27.2(8)
C1 C10 N11 O13 -152.2(5)
C2 C1 C14 C15 1.5(9)
C10 C1 C14 C15 -122.9(6)
C2 C1 C14 C18 -176.6(6)
C10 C1 C14 C18 59.0(8)
C18 C14 C15 N16 -1.1(6)
C1 C14 C15 N16 -179.5(6)
C14 C15 N16 C17 0.5(6)
C15 N16 C17 C22 178.5(7)
C15 N16 C17 C18 0.4(7)
N16 C17 C18 C19 179.7(5)
C22 C17 C18 C19 1.5(11)
N16 C17 C18 C14 -1.0(8)
C22 C17 C18 C14 -179.3(6)
C15 C14 C18 C19 -179.7(7)
C1 C14 C18 C19 -1.3(11)
C15 C14 C18 C17 1.3(7)
C1 C14 C18 C17 179.7(6)
C17 C18 C19 C20 -1.3(9)
C14 C18 C19 C20 179.7(7)
C18 C19 C20 C21 1.3(10)
C19 C20 C21 C22 -1.6(12)
C20 C21 C22 C17 1.7(11)
N16 C17 C22 C21 -179.5(7)
C18 C17 C22 C21 -1.7(11)
